data_2212643
loop_
_publ_author_name
'Ligia R. Gomes.'
'Luis M. N. B. F. Santos'
'Schr\"oder, B.'
'Wagner, Ch.'

_publ_section_title
;
 <i>N</i>,<i>N</i>-Diisobutyl-<i>N</i>'-(2-thienylcarbonyl)thiourea
;
_journal_coeditor_code LW2002
_journal_issue 3
_journal_name_full 'Acta Crystallographica Section E'
_journal_page_first o1158
_journal_page_last o1159
_journal_paper_doi 10.1107/S1600536807004850
_journal_volume 63
_journal_year 2007
_chemical_formula_iupac 'C14 H22 N2 O S2'
_chemical_formula_moiety 'C14 H22 N2 O S2'
_chemical_formula_sum 'C14 H22 N2 O S2'
_chemical_formula_weight 298.4
_chemical_name_systematic
;
N,N-Diisobutyl-N'-(2-thienylcarbonyl)thiourea
;
_space_group_IT_number 14
_symmetry_cell_setting monoclinic
_symmetry_space_group_name_Hall '-P 2ybc'
_symmetry_space_group_name_H-M 'P 1 21/c 1'
_atom_sites_solution_hydrogens geom
_atom_sites_solution_primary direct
_atom_sites_solution_secondary difmap
_cell_angle_alpha 90.00
_cell_angle_beta 109.243(6)
_cell_angle_gamma 90.00
_cell_formula_units_Z 4
_cell_length_a 12.0720(6)
_cell_length_b 8.5169(7)
_cell_length_c 16.7544(18)
_cell_measurement_reflns_used 32
_cell_measurement_temperature 290(2)
_cell_measurement_theta_max 25.8
_cell_measurement_theta_min 3.6
_cell_volume 1626.4(2)
_computing_cell_refinement 'CELL in IPDS Software'
_computing_data_collection 'IPDS Software (Stoe & Cie, 1996)'
_computing_data_reduction 'INTEGRATE in IPDS Software'
_computing_molecular_graphics 'PLATON, (Spek, 2003)'
_computing_publication_material 'SHELXL93 (Sheldrick, 1993)'
_computing_structure_refinement 'SHELXL97 (Sheldrick, 1997)'
_computing_structure_solution 'SHELXS97 (Sheldrick, 1997)'
_diffrn_ambient_temperature 290(2)
_diffrn_measured_fraction_theta_full 0.998
_diffrn_measured_fraction_theta_max 0.998
_diffrn_measurement_device_type 'Stoe Stadi-4 four-circle'
_diffrn_measurement_method 'profile fitted 2\q/\w scans (Clegg, 1981)'
_diffrn_radiation_monochromator graphite
_diffrn_radiation_source 'fine-focus sealed tube'
_diffrn_radiation_type MoK\a
_diffrn_radiation_wavelength 0.71073
_diffrn_reflns_av_R_equivalents 0.0376
_diffrn_reflns_av_sigmaI/netI 0.0453
_diffrn_reflns_limit_h_max 14
_diffrn_reflns_limit_h_min -14
_diffrn_reflns_limit_k_max 10
_diffrn_reflns_limit_k_min 0
_diffrn_reflns_limit_l_max 19
_diffrn_reflns_limit_l_min -19
_diffrn_reflns_number 5714
_diffrn_reflns_theta_full 25.00
_diffrn_reflns_theta_max 25.00
_diffrn_reflns_theta_min 1.79
_diffrn_standards_decay_% 0
_diffrn_standards_interval_time 80
_diffrn_standards_number 1
_exptl_absorpt_coefficient_mu 0.322
_exptl_absorpt_correction_T_max 0.9675
_exptl_absorpt_correction_T_min 0.8879
_exptl_absorpt_correction_type psi-scan
_exptl_absorpt_process_details '(North <i>et al.</i>,  1968)'
_exptl_crystal_colour yellow
_exptl_crystal_density_diffrn 1.215
_exptl_crystal_density_method 'not measured'
_exptl_crystal_description pris
_exptl_crystal_F_000 640
_exptl_crystal_size_max 0.3
_exptl_crystal_size_mid 0.2
_exptl_crystal_size_min 0.1
_refine_diff_density_max 0.258
_refine_diff_density_min -0.311
_refine_ls_extinction_method none
_refine_ls_goodness_of_fit_ref 1.079
_refine_ls_hydrogen_treatment constr
_refine_ls_matrix_type full
_refine_ls_number_parameters 186
_refine_ls_number_reflns 2861
_refine_ls_number_restraints 0
_refine_ls_restrained_S_all 1.079
_refine_ls_R_factor_all 0.0626
_refine_ls_R_factor_gt 0.0406
_refine_ls_shift/su_max 0.000
_refine_ls_shift/su_mean 0.000
_refine_ls_structure_factor_coef Fsqd
_refine_ls_weighting_details 'calc w=1/[\s^2^(Fo^2^)+(0.0359P)^2^+0.8882P] where P=(Fo^2^+2Fc^2^)/3'
_refine_ls_weighting_scheme calc
_refine_ls_wR_factor_gt 0.0945
_refine_ls_wR_factor_ref 0.1066
_reflns_number_gt 2161
_reflns_number_total 2861
_reflns_threshold_expression I>2\s(I)
_cod_data_source_file lw2002.cif
_cod_data_source_block I
_cod_original_sg_symbol_H-M 'P 21/c'
_cod_database_code 2212643

loop_
_symmetry_equiv_pos_as_xyz
'x, y, z'
'-x, y+1/2, -z+1/2'
'-x, -y, -z'
'x, -y-1/2, z-1/2'

loop_
_atom_site_type_symbol
_atom_site_label
_atom_site_fract_x
_atom_site_fract_y
_atom_site_fract_z
_atom_site_U_iso_or_equiv
_atom_site_adp_type
_atom_site_calc_flag
_atom_site_refinement_flags
_atom_site_occupancy
_atom_site_disorder_assembly
_atom_site_disorder_group
S S2 0.94599(6) 0.55001(9) 0.77176(4) 0.0435(2) Uani d . 1 . .
S S1 0.57626(5) 1.04612(8) 0.76921(4) 0.03808(19) Uani d . 1 . .
O O2 0.62530(14) 0.7757(2) 0.67314(11) 0.0392(4) Uani d . 1 . .
N N1 0.82365(16) 0.8066(2) 0.71270(13) 0.0311(5) Uani d . 1 . .
H H1 0.8789 0.8511 0.7489 0.037 Uiso d R 1 . .
N N2 0.80019(17) 0.6040(2) 0.61405(13) 0.0318(5) Uani d . 1 A .
C C5 0.6363(2) 1.2077(3) 0.82679(16) 0.0391(6) Uani d . 1 . .
H H5 0.5944 1.2775 0.8486 0.047 Uiso calc R 1 . .
C C4 0.7518(2) 1.2236(3) 0.83742(16) 0.0386(6) Uani d . 1 . .
H H4 0.7981 1.3058 0.8669 0.046 Uiso calc R 1 . .
C C3 0.7942(2) 1.1004(3) 0.79841(15) 0.0349(6) Uani d . 1 . .
H H3 0.8717 1.0925 0.7998 0.042 Uiso calc R 1 . .
C C2 0.70876(19) 0.9946(3) 0.75854(14) 0.0281(5) Uani d . 1 . .
C C21 0.71264(19) 0.8509(3) 0.71097(14) 0.0285(5) Uani d . 1 . .
C C6 0.8508(2) 0.6520(3) 0.69318(16) 0.0317(6) Uani d . 1 . .
C C7 0.8074(2) 0.4372(3) 0.59231(18) 0.0423(6) Uani d . 1 . .
H H7A 0.8850 0.3991 0.6245 0.051 Uiso calc PR 0.358(14) A -1
H H7B 0.8001 0.4314 0.5330 0.051 Uiso calc PR 0.358(14) A -1
H H7C 0.8540 0.3812 0.6426 0.051 Uiso calc PR 0.642(14) A -2
H H7D 0.8476 0.4298 0.5510 0.051 Uiso calc PR 0.642(14) A -2
C C8B 0.7202(9) 0.3292(10) 0.6070(10) 0.037(3) Uani d P 0.358(14) A -1
H H8B 0.7547 0.2976 0.6663 0.045 Uiso calc PR 0.358(14) A -1
C C8A 0.6918(5) 0.3601(6) 0.5579(6) 0.0413(16) Uani d P 0.642(14) A -2
H H8A 0.6562 0.3950 0.4992 0.050 Uiso calc PR 0.642(14) A -2
C C9 0.7206(4) 0.1775(4) 0.5561(3) 0.0783(12) Uani d . 1 . .
H H9A 0.7921 0.1209 0.5822 0.118 Uiso calc PR 0.179(7) A -1
H H9B 0.7148 0.2046 0.4992 0.118 Uiso calc PR 0.179(7) A -1
H H9C 0.6550 0.1130 0.5552 0.118 Uiso calc PR 0.179(7) A -1
H H9D 0.6491 0.1715 0.5089 0.118 Uiso calc PR 0.179(7) A -1
H H9E 0.7265 0.0877 0.5919 0.118 Uiso calc PR 0.179(7) A -1
H H9F 0.7863 0.1794 0.5359 0.118 Uiso calc PR 0.179(7) A -1
H H9G 0.7195 0.1488 0.5004 0.118 Uiso calc PR 0.321(7) A -2
H H9H 0.6627 0.1175 0.5706 0.118 Uiso calc PR 0.321(7) A -2
H H9J 0.7968 0.1565 0.5961 0.118 Uiso calc PR 0.321(7) A -2
H H9K 0.7332 0.1330 0.6110 0.118 Uiso calc PR 0.321(7) A -2
H H9L 0.7900 0.1644 0.5408 0.118 Uiso calc PR 0.321(7) A -2
H H9M 0.6559 0.1254 0.5154 0.118 Uiso calc PR 0.321(7) A -2
C C10 0.6067(3) 0.3819(4) 0.5997(3) 0.0850(13) Uani d . 1 . .
H H10A 0.5589 0.2938 0.6033 0.128 Uiso calc PR 0.179(7) A -1
H H10B 0.5725 0.4334 0.5462 0.128 Uiso calc PR 0.179(7) A -1
H H10C 0.6113 0.4543 0.6446 0.128 Uiso calc PR 0.179(7) A -1
H H10D 0.6029 0.4939 0.5928 0.128 Uiso calc PR 0.179(7) A -1
H H10E 0.5893 0.3543 0.6499 0.128 Uiso calc PR 0.179(7) A -1
H H10F 0.5505 0.3334 0.5515 0.128 Uiso calc PR 0.179(7) A -1
H H10G 0.5350 0.3301 0.5682 0.128 Uiso calc PR 0.321(7) A -2
H H10H 0.5922 0.4920 0.6034 0.128 Uiso calc PR 0.321(7) A -2
H H10J 0.6359 0.3381 0.6556 0.128 Uiso calc PR 0.321(7) A -2
H H10K 0.6404 0.4433 0.6499 0.128 Uiso calc PR 0.321(7) A -2
H H10L 0.5832 0.2815 0.6147 0.128 Uiso calc PR 0.321(7) A -2
H H10M 0.5394 0.4354 0.5625 0.128 Uiso calc PR 0.321(7) A -2
C C11 0.7401(2) 0.7092(3) 0.54336(15) 0.0347(6) Uani d . 1 . .
H H11A 0.7371 0.8138 0.5654 0.042 Uiso calc R 1 A .
H H11B 0.6600 0.6733 0.5174 0.042 Uiso calc R 1 . .
C C12 0.7991(2) 0.7179(3) 0.47581(16) 0.0423(6) Uani d . 1 A .
H H12 0.7969 0.6133 0.4509 0.051 Uiso calc R 1 . .
C C13 0.9256(3) 0.7689(6) 0.5128(2) 0.0856(13) Uani d . 1 . .
H H13A 0.9297 0.8665 0.5424 0.128 Uiso calc R 1 A .
H H13B 0.9582 0.7825 0.4682 0.128 Uiso calc R 1 . .
H H13C 0.9694 0.6902 0.5515 0.128 Uiso calc R 1 . .
C C14 0.7289(3) 0.8303(3) 0.40689(17) 0.0494(7) Uani d . 1 . .
H H14A 0.7254 0.9315 0.4312 0.074 Uiso calc R 1 A .
H H14B 0.6508 0.7903 0.3814 0.074 Uiso calc R 1 . .
H H14C 0.7662 0.8400 0.3646 0.074 Uiso calc R 1 . .

loop_
_atom_site_aniso_label
_atom_site_aniso_U_11
_atom_site_aniso_U_22
_atom_site_aniso_U_33
_atom_site_aniso_U_12
_atom_site_aniso_U_13
_atom_site_aniso_U_23
S2 0.0361(4) 0.0488(4) 0.0501(4) 0.0145(3) 0.0202(3) 0.0118(3)
S1 0.0268(3) 0.0440(4) 0.0470(4) 0.0048(3) 0.0170(3) -0.0028(3)
O2 0.0262(9) 0.0429(10) 0.0512(11) -0.0053(8) 0.0165(8) -0.0115(9)
N1 0.0224(10) 0.0317(11) 0.0401(11) -0.0006(8) 0.0117(9) -0.0047(9)
N2 0.0350(11) 0.0241(10) 0.0408(12) 0.0023(9) 0.0185(9) 0.0011(9)
C5 0.0401(15) 0.0419(15) 0.0386(14) 0.0134(12) 0.0174(12) -0.0025(12)
C4 0.0355(14) 0.0389(15) 0.0434(15) 0.0016(12) 0.0155(12) -0.0088(12)
C3 0.0291(13) 0.0385(14) 0.0408(14) 0.0017(11) 0.0166(11) -0.0045(12)
C2 0.0258(12) 0.0331(13) 0.0292(12) 0.0042(10) 0.0144(10) 0.0040(10)
C21 0.0268(12) 0.0330(13) 0.0292(12) 0.0005(11) 0.0141(10) 0.0017(10)
C6 0.0257(12) 0.0308(13) 0.0460(15) 0.0000(10) 0.0217(11) 0.0020(11)
C7 0.0492(16) 0.0276(14) 0.0543(17) 0.0037(12) 0.0228(13) -0.0035(12)
C8B 0.058(5) 0.024(4) 0.032(7) -0.004(4) 0.017(5) 0.001(4)
C8A 0.059(3) 0.031(3) 0.034(4) -0.005(2) 0.015(3) -0.003(2)
C9 0.103(3) 0.0357(18) 0.113(3) -0.0204(19) 0.058(3) -0.0300(19)
C10 0.070(2) 0.050(2) 0.152(4) -0.0137(19) 0.059(3) -0.001(2)
C11 0.0364(14) 0.0293(13) 0.0416(14) -0.0001(11) 0.0169(12) -0.0015(11)
C12 0.0465(16) 0.0489(16) 0.0364(14) 0.0013(13) 0.0204(12) -0.0035(13)
C13 0.0471(19) 0.151(4) 0.065(2) -0.015(2) 0.0268(17) 0.026(2)
C14 0.067(2) 0.0478(17) 0.0373(15) -0.0011(15) 0.0228(14) -0.0038(13)

loop_
_atom_type_symbol
_atom_type_description
_atom_type_scat_dispersion_real
_atom_type_scat_dispersion_imag
_atom_type_scat_source
C C 0.0033 0.0016 'International Tables Vol C Tables 4.2.6.8 and 6.1.1.4'
S S 0.1246 0.1234 'International Tables Vol C Tables 4.2.6.8 and 6.1.1.4'
N N 0.0061 0.0033 'International Tables Vol C Tables 4.2.6.8 and 6.1.1.4'
O O 0.0106 0.0060 'International Tables Vol C Tables 4.2.6.8 and 6.1.1.4'
H H 0.0000 0.0000 'International Tables Vol C Tables 4.2.6.8 and 6.1.1.4'

loop_
_geom_angle_atom_site_label_1
_geom_angle_atom_site_label_2
_geom_angle_atom_site_label_3
_geom_angle
C5 S1 C2 91.62(12)
C21 N1 C6 122.90(19)
C21 N1 H1 115.5
C6 N1 H1 113.6
C6 N2 C11 123.9(2)
C6 N2 C7 119.9(2)
C11 N2 C7 116.2(2)
C4 C5 S1 112.57(19)
C4 C5 H5 123.7
S1 C5 H5 123.7
C5 C4 C3 112.2(2)
C5 C4 H4 123.9
C3 C4 H4 123.9
C2 C3 C4 112.6(2)
C2 C3 H3 123.7
C4 C3 H3 123.7
C3 C2 C21 131.3(2)
C3 C2 S1 110.99(18)
C21 C2 S1 117.69(17)
O2 C21 N1 122.3(2)
O2 C21 C2 122.9(2)
N1 C21 C2 114.8(2)
N2 C6 N1 116.8(2)
N2 C6 S2 126.48(19)
N1 C6 S2 116.73(18)
N2 C7 C8A 113.5(3)
N2 C7 C8B 117.0(4)
N2 C7 H7A 108.0
C8A C7 H7A 133.1
C8B C7 H7A 108.0
N2 C7 H7B 108.0
C8A C7 H7B 79.8
C8B C7 H7B 108.0
H7A C7 H7B 107.3
N2 C7 H7C 108.9
C8A C7 H7C 108.9
C8B C7 H7C 77.9
H7B C7 H7C 134.1
N2 C7 H7D 108.9
C8A C7 H7D 108.9
C8B C7 H7D 129.0
H7A C7 H7D 75.8
H7C C7 H7D 107.7
C10 C8B C7 120.9(7)
C10 C8B C9 113.4(7)
C7 C8B C9 107.2(6)
C10 C8B H8B 104.6
C7 C8B H8B 104.6
C9 C8B H8B 104.6
C10 C8A C7 119.3(5)
C10 C8A C9 109.3(5)
C7 C8A C9 104.9(4)
C10 C8A H8A 107.6
C7 C8A H8A 107.6
C9 C8A H8A 107.6
C8A C9 H9A 130.5
C8A C9 H9B 80.8
C8A C9 H9C 112.0
C8A C9 H9D 85.8
C8A C9 H9E 137.4
C8A C9 H9F 101.6
C8A C9 H9G 109.5
C8A C9 H9H 109.5
H9G C9 H9H 109.5
C8A C9 H9J 109.5
H9G C9 H9J 109.5
H9H C9 H9J 109.5
C8A C9 H9K 109.5
H9G C9 H9K 141.1
H9H C9 H9K 56.3
H9J C9 H9K 56.3
C8A C9 H9L 109.5
H9G C9 H9L 56.3
H9H C9 H9L 141.1
H9J C9 H9L 56.3
H9K C9 H9L 109.5
C8A C9 H9M 109.5
H9G C9 H9M 56.3
H9H C9 H9M 56.3
H9J C9 H9M 141.1
H9K C9 H9M 109.5
H9L C9 H9M 109.5
C8A C10 H10A 118.2
C8A C10 H10B 76.1
C8A C10 H10C 126.9
C8A C10 H10D 94.7
C8A C10 H10E 142.6
C8A C10 H10F 87.4
C8A C10 H10G 109.5
C8A C10 H10H 109.5
H10G C10 H10H 109.5
C8A C10 H10J 109.5
H10G C10 H10J 109.5
H10H C10 H10J 109.5
C8A C10 H10K 109.5
H10G C10 H10K 141.1
H10H C10 H10K 56.3
H10J C10 H10K 56.3
C8A C10 H10L 109.5
H10G C10 H10L 56.3
H10H C10 H10L 141.1
H10J C10 H10L 56.3
H10K C10 H10L 109.5
C8A C10 H10M 109.5
H10G C10 H10M 56.3
H10H C10 H10M 56.3
H10J C10 H10M 141.1
H10K C10 H10M 109.5
H10L C10 H10M 109.5
N2 C11 C12 113.6(2)
N2 C11 H11A 108.9
C12 C11 H11A 108.9
N2 C11 H11B 108.9
C12 C11 H11B 108.9
H11A C11 H11B 107.7
C13 C12 C14 111.4(3)
C13 C12 C11 111.4(2)
C14 C12 C11 108.3(2)
C13 C12 H12 108.5
C14 C12 H12 108.5
C11 C12 H12 108.5
C12 C13 H13A 109.5
C12 C13 H13B 109.5
H13A C13 H13B 109.5
C12 C13 H13C 109.5
H13A C13 H13C 109.5
H13B C13 H13C 109.5
C12 C14 H14A 109.5
C12 C14 H14B 109.5
H14A C14 H14B 109.5
C12 C14 H14C 109.5
H14A C14 H14C 109.5
H14B C14 H14C 109.5

loop_
_geom_bond_atom_site_label_1
_geom_bond_atom_site_label_2
_geom_bond_distance
_geom_bond_publ_flag
S2 C6 1.677(2) y
S1 C5 1.700(3) y
S1 C2 1.724(2) y
O2 C21 1.218(3) y
N1 C21 1.383(3) y
N1 C6 1.421(3) y
N1 H1 0.8309 ?
N2 C6 1.328(3) y
N2 C11 1.472(3) ?
N2 C7 1.476(3) ?
C5 C4 1.353(4) ?
C5 H5 0.9300 ?
C4 C3 1.418(3) ?
C4 H4 0.9300 ?
C3 C2 1.367(3) ?
C3 H3 0.9300 ?
C2 C21 1.470(3) ?
C7 C8A 1.477(6) ?
C7 C8B 1.478(9) ?
C7 H7A 0.9700 ?
C7 H7B 0.9700 ?
C7 H7C 0.9700 ?
C7 H7D 0.9700 ?
C8B C10 1.408(10) ?
C8B C9 1.549(9) ?
C8B H8B 0.9800 ?
C8A C10 1.433(6) ?
C8A C9 1.596(6) ?
C8A H8A 0.9800 ?
C9 H9A 0.9600 ?
C9 H9B 0.9600 ?
C9 H9C 0.9600 ?
C9 H9D 0.9600 ?
C9 H9E 0.9600 ?
C9 H9F 0.9600 ?
C9 H9G 0.9600 ?
C9 H9H 0.9600 ?
C9 H9J 0.9600 ?
C9 H9K 0.9600 ?
C9 H9L 0.9600 ?
C9 H9M 0.9600 ?
C10 H10A 0.9600 ?
C10 H10B 0.9600 ?
C10 H10C 0.9600 ?
C10 H10D 0.9600 ?
C10 H10E 0.9600 ?
C10 H10F 0.9600 ?
C10 H10G 0.9600 ?
C10 H10H 0.9600 ?
C10 H10J 0.9600 ?
C10 H10K 0.9600 ?
C10 H10L 0.9600 ?
C10 H10M 0.9600 ?
C11 C12 1.525(3) ?
C11 H11A 0.9700 ?
C11 H11B 0.9700 ?
C12 C13 1.511(4) ?
C12 C14 1.524(4) ?
C12 H12 0.9800 ?
C13 H13A 0.9600 ?
C13 H13B 0.9600 ?
C13 H13C 0.9600 ?
C14 H14A 0.9600 ?
C14 H14B 0.9600 ?
C14 H14C 0.9600 ?
